data_7112208
loop_
_publ_author_name
'Tao Shen'
'Yizhi Yuan'
'Song Song'
'Ning Jiao'

_publ_section_title
;
 Iron-catalyzed aerobic difunctionalization of alkenes: a highly efficient
 approach to construct oxindoles by C-S and C-C bond formation
;
_journal_name_full Chem.Commun.
_journal_page_first 4115
_journal_paper_doi 10.1039/C4CC00401A
_journal_volume 50
_journal_year 2014
_chemical_formula_sum 'C17 H17 N O3 S'
_chemical_formula_weight 315.38
_chemical_name_systematic
; 
 ? 
;
_space_group_IT_number 61
_symmetry_cell_setting orthorhombic
_symmetry_space_group_name_Hall '-P 2ac 2ab'
_symmetry_space_group_name_H-M 'P b c a'
_atom_sites_solution_hydrogens geom
_atom_sites_solution_primary direct
_atom_sites_solution_secondary difmap
_audit_creation_method SHELXL-97
_cell_angle_alpha 90.00
_cell_angle_beta 90.00
_cell_angle_gamma 90.00
_cell_formula_units_Z 8
_cell_length_a 7.4749(2)
_cell_length_b 16.5165(5)
_cell_length_c 25.1847(8)
_cell_measurement_temperature 296(2)
_cell_volume 3109.28(16)
_computing_structure_refinement 'SHELXL-97 (Sheldrick, 2008)'
_computing_structure_solution 'SHELXS-97 (Sheldrick, 2008)'
_diffrn_ambient_temperature 296(2)
_diffrn_measured_fraction_theta_full 0.999
_diffrn_measured_fraction_theta_max 0.999
_diffrn_radiation_monochromator graphite
_diffrn_radiation_source 'fine-focus sealed tube'
_diffrn_radiation_type MoK\a
_diffrn_radiation_wavelength 0.71073
_diffrn_reflns_av_R_equivalents 0.0264
_diffrn_reflns_av_sigmaI/netI 0.0109
_diffrn_reflns_limit_h_max 8
_diffrn_reflns_limit_h_min -8
_diffrn_reflns_limit_k_max 19
_diffrn_reflns_limit_k_min -19
_diffrn_reflns_limit_l_max 23
_diffrn_reflns_limit_l_min -29
_diffrn_reflns_number 33522
_diffrn_reflns_theta_full 25.00
_diffrn_reflns_theta_max 25.00
_diffrn_reflns_theta_min 2.47
_exptl_absorpt_coefficient_mu 0.220
_exptl_absorpt_correction_T_max 0.9329
_exptl_absorpt_correction_T_min 0.9017
_exptl_absorpt_correction_type multi-scan
_exptl_absorpt_process_details sadabs
_exptl_crystal_colour colorless
_exptl_crystal_density_diffrn 1.347
_exptl_crystal_density_method 'not measured'
_exptl_crystal_description block
_exptl_crystal_F_000 1328
_exptl_crystal_size_max 0.48
_exptl_crystal_size_mid 0.36
_exptl_crystal_size_min 0.32
_refine_diff_density_max 0.254
_refine_diff_density_min -0.360
_refine_diff_density_rms 0.039
_refine_ls_extinction_method none
_refine_ls_goodness_of_fit_ref 1.042
_refine_ls_hydrogen_treatment mixed
_refine_ls_matrix_type full
_refine_ls_number_parameters 199
_refine_ls_number_reflns 2737
_refine_ls_number_restraints 7
_refine_ls_restrained_S_all 1.041
_refine_ls_R_factor_all 0.0385
_refine_ls_R_factor_gt 0.0358
_refine_ls_shift/su_max 0.000
_refine_ls_shift/su_mean 0.000
_refine_ls_structure_factor_coef Fsqd
_refine_ls_weighting_details 'calc w=1/[\s^2^(Fo^2^)+(0.0505P)^2^+1.3402P] where P=(Fo^2^+2Fc^2^)/3'
_refine_ls_weighting_scheme calc
_refine_ls_wR_factor_gt 0.0947
_refine_ls_wR_factor_ref 0.0980
_reflns_number_gt 2525
_reflns_number_total 2737
_reflns_threshold_expression >2sigma(I)
_cod_data_source_file c4cc00401a2.cif
_cod_data_source_block z
_cod_original_sg_symbol_H-M Pbca
_cod_database_code 7112208

loop_
_symmetry_equiv_pos_as_xyz
'x, y, z'
'-x+1/2, -y, z+1/2'
'-x, y+1/2, -z+1/2'
'x+1/2, -y+1/2, -z'
'-x, -y, -z'
'x-1/2, y, -z-1/2'
'x, -y-1/2, z-1/2'
'-x-1/2, y-1/2, z'

loop_
_atom_site_label
_atom_site_type_symbol
_atom_site_fract_x
_atom_site_fract_y
_atom_site_fract_z
_atom_site_U_iso_or_equiv
_atom_site_adp_type
_atom_site_occupancy
_atom_site_symmetry_multiplicity
_atom_site_calc_flag
_atom_site_refinement_flags
N1 N 0.5739(2) 0.19550(9) 0.46369(5) 0.0462(4) Uani 1 1 d .
S1 S 0.28233(5) 0.14297(2) 0.334916(15) 0.03884(15) Uani 1 1 d .
O1 O 0.47437(18) 0.30933(7) 0.42099(5) 0.0547(3) Uani 1 1 d .
O2 O 0.16434(18) 0.16972(8) 0.29319(5) 0.0556(3) Uani 1 1 d .
O3 O 0.22376(17) 0.14983(9) 0.38879(5) 0.0576(4) Uani 1 1 d .
C1 C 0.2918(2) -0.01825(12) 0.35784(7) 0.0510(5) Uani 1 1 d .
H1A H 0.2414 -0.0047 0.3904 0.061 Uiso 1 1 calc R
C2 C 0.3253(3) -0.09850(12) 0.34456(10) 0.0654(6) Uani 1 1 d U
H2B H 0.2970 -0.1393 0.3686 0.079 Uiso 1 1 calc R
C3 C 0.3994(3) -0.11837(11) 0.29657(10) 0.0613(5) Uani 1 1 d U
H3B H 0.4201 -0.1724 0.2882 0.074 Uiso 1 1 calc R
C4 C 0.4433(2) -0.05900(11) 0.26080(8) 0.0545(5) Uani 1 1 d .
H4A H 0.4950 -0.0728 0.2285 0.065 Uiso 1 1 calc R
C5 C 0.4107(2) 0.02110(10) 0.27277(7) 0.0428(4) Uani 1 1 d .
H5A H 0.4391 0.0615 0.2485 0.051 Uiso 1 1 calc R
C6 C 0.3355(2) 0.04084(9) 0.32121(6) 0.0359(3) Uani 1 1 d .
C7 C 0.4825(2) 0.19940(9) 0.32637(6) 0.0384(4) Uani 1 1 d .
H7A H 0.5419 0.1793 0.2947 0.046 Uiso 1 1 calc R
H7B H 0.4495 0.2552 0.3195 0.046 Uiso 1 1 calc R
C8 C 0.6188(2) 0.19914(9) 0.37151(6) 0.0360(3) Uani 1 1 d .
C9 C 0.5431(2) 0.24262(10) 0.42075(6) 0.0394(4) Uani 1 1 d .
C10 C 0.6506(2) 0.12128(11) 0.44910(7) 0.0455(4) Uani 1 1 d .
C11 C 0.6752(2) 0.11874(10) 0.39448(6) 0.0386(4) Uani 1 1 d .
C12 C 0.7535(3) 0.05177(11) 0.37163(8) 0.0529(5) Uani 1 1 d .
H12A H 0.7713 0.0493 0.3351 0.064 Uiso 1 1 calc R
C13 C 0.8055(3) -0.01203(13) 0.40408(11) 0.0694(6) Uani 1 1 d .
H13A H 0.8574 -0.0578 0.3891 0.083 Uiso 1 1 calc R
C14 C 0.7811(4) -0.00839(15) 0.45788(12) 0.0791(7) Uani 1 1 d .
H14A H 0.8176 -0.0516 0.4789 0.095 Uiso 1 1 calc R
C15 C 0.7029(3) 0.05864(14) 0.48158(9) 0.0715(6) Uani 1 1 d .
H15A H 0.6865 0.0612 0.5181 0.086 Uiso 1 1 calc R
C16 C 0.5256(3) 0.21836(15) 0.51766(7) 0.0707(6) Uani 1 1 d .
H16A H 0.4765 0.2721 0.5176 0.106 Uiso 1 1 calc R
H16B H 0.6302 0.2170 0.5398 0.106 Uiso 1 1 calc R
H16C H 0.4383 0.1811 0.5312 0.106 Uiso 1 1 calc R
C17 C 0.7818(2) 0.24762(12) 0.35198(8) 0.0522(5) Uani 1 1 d .
H17A H 0.8317 0.2217 0.3213 0.078 Uiso 1 1 calc R
H17B H 0.8702 0.2498 0.3796 0.078 Uiso 1 1 calc R
H17C H 0.7452 0.3016 0.3429 0.078 Uiso 1 1 calc R

loop_
_atom_site_aniso_label
_atom_site_aniso_U_11
_atom_site_aniso_U_22
_atom_site_aniso_U_33
_atom_site_aniso_U_23
_atom_site_aniso_U_13
_atom_site_aniso_U_12
N1 0.0479(8) 0.0598(9) 0.0309(7) -0.0076(6) -0.0016(6) 0.0035(7)
S1 0.0336(2) 0.0466(3) 0.0363(2) -0.00762(16) -0.00401(15) 0.00235(16)
O1 0.0594(8) 0.0461(7) 0.0586(8) -0.0136(6) -0.0005(6) 0.0076(6)
O2 0.0537(7) 0.0514(7) 0.0615(8) -0.0098(6) -0.0250(6) 0.0113(6)
O3 0.0449(7) 0.0813(10) 0.0464(7) -0.0204(6) 0.0113(6) -0.0069(6)
C1 0.0480(10) 0.0628(12) 0.0423(9) 0.0133(8) -0.0032(7) -0.0107(9)
C2 0.0659(13) 0.0528(12) 0.0776(14) 0.0300(10) -0.0195(11) -0.0170(10)
C3 0.0550(11) 0.0396(9) 0.0895(15) 0.0028(9) -0.0160(11) 0.0023(9)
C4 0.0481(10) 0.0483(10) 0.0671(12) -0.0107(9) 0.0040(9) 0.0008(8)
C5 0.0457(9) 0.0397(8) 0.0430(9) 0.0015(7) 0.0048(7) -0.0041(7)
C6 0.0314(7) 0.0414(8) 0.0350(8) 0.0033(6) -0.0042(6) -0.0039(6)
C7 0.0440(9) 0.0377(8) 0.0335(8) -0.0012(6) -0.0002(7) -0.0017(7)
C8 0.0345(8) 0.0399(8) 0.0337(8) -0.0044(6) 0.0015(6) -0.0022(6)
C9 0.0334(8) 0.0455(9) 0.0394(9) -0.0106(7) -0.0022(6) -0.0028(7)
C10 0.0405(9) 0.0531(10) 0.0428(9) 0.0005(7) -0.0060(7) 0.0009(8)
C11 0.0301(8) 0.0436(8) 0.0422(9) -0.0043(7) -0.0033(6) -0.0003(7)
C12 0.0436(9) 0.0519(10) 0.0633(11) -0.0130(9) -0.0010(9) 0.0055(8)
C13 0.0551(12) 0.0479(11) 0.1053(18) -0.0077(11) -0.0143(12) 0.0109(9)
C14 0.0811(17) 0.0608(14) 0.0954(18) 0.0196(13) -0.0223(14) 0.0111(12)
C15 0.0850(16) 0.0736(14) 0.0561(12) 0.0159(11) -0.0124(11) 0.0066(12)
C16 0.0772(15) 0.0989(16) 0.0361(10) -0.0143(10) 0.0035(9) 0.0085(13)
C17 0.0447(10) 0.0592(11) 0.0527(10) -0.0047(9) 0.0077(8) -0.0117(8)

loop_
_atom_type_symbol
_atom_type_description
_atom_type_scat_dispersion_real
_atom_type_scat_dispersion_imag
_atom_type_scat_source
C C 0.0033 0.0016 'International Tables Vol C Tables 4.2.6.8 and 6.1.1.4'
H H 0.0000 0.0000 'International Tables Vol C Tables 4.2.6.8 and 6.1.1.4'
N N 0.0061 0.0033 'International Tables Vol C Tables 4.2.6.8 and 6.1.1.4'
O O 0.0106 0.0060 'International Tables Vol C Tables 4.2.6.8 and 6.1.1.4'
S S 0.1246 0.1234 'International Tables Vol C Tables 4.2.6.8 and 6.1.1.4'

loop_
_geom_angle_atom_site_label_1
_geom_angle_atom_site_label_2
_geom_angle_atom_site_label_3
_geom_angle
C9 N1 C10 111.29(13)
C9 N1 C16 123.73(16)
C10 N1 C16 124.93(16)
O3 S1 O2 118.69(9)
O3 S1 C6 109.26(8)
O2 S1 C6 106.72(7)
O3 S1 C7 109.35(8)
O2 S1 C7 105.46(8)
C6 S1 C7 106.73(7)
C6 C1 C2 118.05(18)
C6 C1 H1A 121.0
C2 C1 H1A 121.0
C3 C2 C1 120.92(18)
C3 C2 H2B 119.5
C1 C2 H2B 119.5
C2 C3 C4 120.34(18)
C2 C3 H3B 119.8
C4 C3 H3B 119.8
C3 C4 C5 120.02(18)
C3 C4 H4A 120.0
C5 C4 H4A 120.0
C4 C5 C6 119.42(16)
C4 C5 H5A 120.3
C6 C5 H5A 120.3
C1 C6 C5 121.24(16)
C1 C6 S1 119.38(13)
C5 C6 S1 119.28(12)
C8 C7 S1 118.07(11)
C8 C7 H7A 107.8
S1 C7 H7A 107.8
C8 C7 H7B 107.8
S1 C7 H7B 107.8
H7A C7 H7B 107.1
C11 C8 C7 118.33(13)
C11 C8 C17 111.07(14)
C7 C8 C17 106.79(13)
C11 C8 C9 101.78(12)
C7 C8 C9 110.68(13)
C17 C8 C9 107.78(13)
O1 C9 N1 126.13(15)
O1 C9 C8 125.56(15)
N1 C9 C8 108.24(14)
C15 C10 C11 121.91(18)
C15 C10 N1 128.17(18)
C11 C10 N1 109.89(15)
C12 C11 C10 119.64(17)
C12 C11 C8 131.71(16)
C10 C11 C8 108.44(14)
C11 C12 C13 118.8(2)
C11 C12 H12A 120.6
C13 C12 H12A 120.6
C14 C13 C12 120.8(2)
C14 C13 H13A 119.6
C12 C13 H13A 119.6
C13 C14 C15 121.2(2)
C13 C14 H14A 119.4
C15 C14 H14A 119.4
C10 C15 C14 117.7(2)
C10 C15 H15A 121.2
C14 C15 H15A 121.2
N1 C16 H16A 109.5
N1 C16 H16B 109.5
H16A C16 H16B 109.5
N1 C16 H16C 109.5
H16A C16 H16C 109.5
H16B C16 H16C 109.5
C8 C17 H17A 109.5
C8 C17 H17B 109.5
H17A C17 H17B 109.5
C8 C17 H17C 109.5
H17A C17 H17C 109.5
H17B C17 H17C 109.5

loop_
_geom_bond_atom_site_label_1
_geom_bond_atom_site_label_2
_geom_bond_distance
N1 C9 1.352(2)
N1 C10 1.402(2)
N1 C16 1.456(2)
S1 O3 1.4302(13)
S1 O2 1.4412(13)
S1 C6 1.7670(16)
S1 C7 1.7762(16)
O1 C9 1.216(2)
C1 C6 1.382(2)
C1 C2 1.390(3)
C1 H1A 0.9300
C2 C3 1.369(3)
C2 H2B 0.9300
C3 C4 1.371(3)
C3 H3B 0.9300
C4 C5 1.378(2)
C4 H4A 0.9300
C5 C6 1.382(2)
C5 H5A 0.9300
C7 C8 1.526(2)
C7 H7A 0.9700
C7 H7B 0.9700
C8 C11 1.508(2)
C8 C17 1.539(2)
C8 C9 1.541(2)
C10 C15 1.376(3)
C10 C11 1.388(2)
C11 C12 1.377(2)
C12 C13 1.389(3)
C12 H12A 0.9300
C13 C14 1.368(4)
C13 H13A 0.9300
C14 C15 1.387(4)
C14 H14A 0.9300
C15 H15A 0.9300
C16 H16A 0.9600
C16 H16B 0.9600
C16 H16C 0.9600
C17 H17A 0.9600
C17 H17B 0.9600
C17 H17C 0.9600

loop_
_geom_torsion_atom_site_label_1
_geom_torsion_atom_site_label_2
_geom_torsion_atom_site_label_3
_geom_torsion_atom_site_label_4
_geom_torsion
C6 C1 C2 C3 0.0(3)
C1 C2 C3 C4 0.5(3)
C2 C3 C4 C5 -0.8(3)
C3 C4 C5 C6 0.7(3)
C2 C1 C6 C5 -0.1(3)
C2 C1 C6 S1 176.14(14)
C4 C5 C6 C1 -0.2(3)
C4 C5 C6 S1 -176.47(13)
O3 S1 C6 C1 9.48(16)
O2 S1 C6 C1 -120.00(14)
C7 S1 C6 C1 127.61(13)
O3 S1 C6 C5 -174.16(13)
O2 S1 C6 C5 56.36(15)
C7 S1 C6 C5 -56.03(14)
O3 S1 C7 C8 37.79(14)
O2 S1 C7 C8 166.47(12)
C6 S1 C7 C8 -80.28(13)
S1 C7 C8 C11 50.28(18)
S1 C7 C8 C17 176.39(12)
S1 C7 C8 C9 -66.56(16)
C10 N1 C9 O1 178.31(16)
C16 N1 C9 O1 0.8(3)
C10 N1 C9 C8 -4.48(19)
C16 N1 C9 C8 177.99(17)
C11 C8 C9 O1 -176.92(16)
C7 C8 C9 O1 -50.3(2)
C17 C8 C9 O1 66.2(2)
C11 C8 C9 N1 5.85(16)
C7 C8 C9 N1 132.50(14)
C17 C8 C9 N1 -111.06(15)
C9 N1 C10 C15 178.9(2)
C16 N1 C10 C15 -3.6(3)
C9 N1 C10 C11 1.0(2)
C16 N1 C10 C11 178.51(17)
C15 C10 C11 C12 0.3(3)
N1 C10 C11 C12 178.30(15)
C15 C10 C11 C8 -175.05(18)
N1 C10 C11 C8 2.99(19)
C7 C8 C11 C12 58.7(2)
C17 C8 C11 C12 -65.3(2)
C9 C8 C11 C12 -179.77(17)
C7 C8 C11 C10 -126.72(15)
C17 C8 C11 C10 109.27(15)
C9 C8 C11 C10 -5.23(16)
C10 C11 C12 C13 0.3(3)
C8 C11 C12 C13 174.30(17)
C11 C12 C13 C14 -0.6(3)
C12 C13 C14 C15 0.5(4)
C11 C10 C15 C14 -0.4(3)
N1 C10 C15 C14 -178.1(2)
C13 C14 C15 C10 0.1(4)
